data_4020951
loop_
_publ_author_name
'Daniel B. Werz'
'Rolf Gleiter'
'Frank Rominger'

_publ_section_title
;
 Cyclic Tetra- and Hexaynes Containing 1,4-Donor-Substituted
 Butadiyne Units: Synthesis and Supramolecular Organization
;
_journal_name_full 'Journal of Organic Chemistry'
_journal_page_first 2945
_journal_page_last 2952
_journal_paper_doi 10.1021/jo035882+
_journal_volume 69
_journal_year 2004
_chemical_formula_sum 'C34 H38 O Se6'
_chemical_formula_weight 936.40
_chemical_name_common 10(5)iota_anisol
_space_group_IT_number 2
_symmetry_cell_setting triclinic
_symmetry_space_group_name_Hall '-P 1'
_symmetry_space_group_name_H-M 'P -1'
_cell_angle_alpha 111.8480(10)
_cell_angle_beta 102.4200(10)
_cell_angle_gamma 103.7660(10)
_cell_formula_units_Z 2
_cell_length_a 9.8727(2)
_cell_length_b 14.3876(3)
_cell_length_c 14.48930(10)
_cell_measurement_temperature 200(2)
_cell_volume 1747.02(5)
_diffrn_ambient_temperature 200(2)
_exptl_crystal_density_diffrn 1.780
_cod_depositor_comments
;
The following automatic conversions were performed:
'_symmetry_cell_setting' value 'Triclinic' changed to 'triclinic'
according to '/home/saulius/struct/CIF-dictionaries/cif_core.dic'
dictionary named 'cif_core.dic' version 2.4.1 from 2010-06-29.

Automatic conversion script
Id: cif_fix_enum 1527 2010-12-29 10:47:43Z saulius 
;
_cod_database_code 4020951

loop_
_symmetry_equiv_pos_as_xyz
'x, y, z'
'-x, -y, -z'

loop_
_atom_site_label
_atom_site_type_symbol
_atom_site_fract_x
_atom_site_fract_y
_atom_site_fract_z
_atom_site_U_iso_or_equiv
_atom_site_adp_type
_atom_site_occupancy
_atom_site_symmetry_multiplicity
_atom_site_calc_flag
_atom_site_refinement_flags
_atom_site_disorder_assembly
_atom_site_disorder_group
Se1 Se 0.02189(6) -0.18392(4) 0.75392(4) 0.04534(15) Uani 1 1 d . . .
Se2 Se 0.70935(5) 0.29173(4) 1.05316(4) 0.03992(14) Uani 1 1 d . . .
Se3 Se 0.22608(6) 0.46149(5) 0.69006(4) 0.04541(16) Uani 1 1 d . . .
Se4 Se 0.41876(5) 0.23690(4) 0.20600(4) 0.03844(14) Uani 1 1 d . . .
Se5 Se -0.24677(5) -0.27285(4) 0.03382(4) 0.04576(16) Uani 1 1 d . . .
Se6 Se 0.17921(6) -0.54155(4) 0.26303(4) 0.04298(15) Uani 1 1 d . . .
C1 C 0.1998(6) -0.0750(4) 0.8336(4) 0.0370(12) Uani 1 1 d . . .
C2 C 0.3101(6) 0.0017(4) 0.8882(4) 0.0324(11) Uani 1 1 d . . .
C3 C 0.4380(6) 0.0912(4) 0.9443(4) 0.0339(12) Uani 1 1 d . . .
C4 C 0.5473(5) 0.1690(4) 0.9897(4) 0.0344(12) Uani 1 1 d . . .
C5 C 0.7370(5) 0.2999(4) 0.9257(4) 0.0456(14) Uani 1 1 d . . .
H5A H 0.8155 0.3690 0.9479 0.055 Uiso 1 1 calc R . .
H5B H 0.7737 0.2425 0.8908 0.055 Uiso 1 1 calc R . .
C6 C 0.6026(5) 0.2905(4) 0.8450(4) 0.0435(13) Uani 1 1 d . . .
H6A H 0.5162 0.2327 0.8369 0.052 Uiso 1 1 calc R . .
H6B H 0.6188 0.2689 0.7761 0.052 Uiso 1 1 calc R . .
C7 C 0.5650(5) 0.3921(4) 0.8710(4) 0.0373(12) Uani 1 1 d . . .
H7A H 0.6501 0.4502 0.8782 0.045 Uiso 1 1 calc R . .
H7B H 0.5477 0.4141 0.9396 0.045 Uiso 1 1 calc R . .
C8 C 0.4256(5) 0.3756(4) 0.7846(4) 0.0386(12) Uani 1 1 d . . .
H8A H 0.4347 0.3394 0.7144 0.046 Uiso 1 1 calc R . .
H8B H 0.3374 0.3282 0.7874 0.046 Uiso 1 1 calc R . .
C9 C 0.4032(5) 0.4785(4) 0.7965(4) 0.0459(14) Uani 1 1 d . . .
H9A H 0.4913 0.5253 0.7928 0.055 Uiso 1 1 calc R . .
H9B H 0.3965 0.5151 0.8674 0.055 Uiso 1 1 calc R . .
C11 C 0.2837(5) 0.4152(4) 0.5744(4) 0.0348(12) Uani 1 1 d . . .
C12 C 0.3139(5) 0.3830(4) 0.4955(4) 0.0321(11) Uani 1 1 d . . .
C13 C 0.3488(5) 0.3397(4) 0.4052(4) 0.0310(11) Uani 1 1 d . . .
C14 C 0.3783(5) 0.2994(4) 0.3275(4) 0.0318(11) Uani 1 1 d . . .
C15 C 0.4347(5) 0.1094(4) 0.2196(4) 0.0447(13) Uani 1 1 d . . .
H15A H 0.4609 0.0664 0.1596 0.054 Uiso 1 1 calc R . .
H15B H 0.5173 0.1324 0.2851 0.054 Uiso 1 1 calc R . .
C16 C 0.2978(5) 0.0386(4) 0.2228(4) 0.0378(12) Uani 1 1 d . . .
H16A H 0.2627 0.0839 0.2756 0.045 Uiso 1 1 calc R . .
H16B H 0.3257 -0.0118 0.2478 0.045 Uiso 1 1 calc R . .
C17 C 0.1698(5) -0.0258(4) 0.1189(3) 0.0360(12) Uani 1 1 d . . .
H17A H 0.2048 -0.0683 0.0642 0.043 Uiso 1 1 calc R . .
H17B H 0.1350 0.0238 0.0961 0.043 Uiso 1 1 calc R . .
C18 C 0.0400(5) -0.1013(4) 0.1283(3) 0.0328(11) Uani 1 1 d . . .
H18A H 0.0776 -0.1452 0.1587 0.039 Uiso 1 1 calc R . .
H18B H -0.0014 -0.0580 0.1776 0.039 Uiso 1 1 calc R . .
C19 C -0.0813(5) -0.1739(4) 0.0247(4) 0.0456(14) Uani 1 1 d . . .
H19A H -0.0392 -0.2160 -0.0249 0.055 Uiso 1 1 calc R . .
H19B H -0.1196 -0.1298 -0.0050 0.055 Uiso 1 1 calc R . .
C21 C -0.1426(5) -0.3460(4) 0.0788(4) 0.0353(12) Uani 1 1 d . . .
C22 C -0.0778(5) -0.3945(4) 0.1120(4) 0.0336(11) Uani 1 1 d . . .
C23 C 0.0009(5) -0.4433(4) 0.1557(4) 0.0327(11) Uani 1 1 d . . .
C24 C 0.0715(5) -0.4840(4) 0.1954(4) 0.0342(12) Uani 1 1 d . . .
C25 C 0.3182(6) -0.4084(4) 0.3827(4) 0.0514(15) Uani 1 1 d . . .
H25A H 0.3769 -0.4272 0.4329 0.062 Uiso 1 1 calc R . .
H25B H 0.3877 -0.3722 0.3563 0.062 Uiso 1 1 calc R . .
C26 C 0.2568(6) -0.3279(5) 0.4442(4) 0.0586(16) Uani 1 1 d . . .
H26A H 0.3367 -0.2569 0.4838 0.070 Uiso 1 1 calc R . .
H26B H 0.1779 -0.3222 0.3936 0.070 Uiso 1 1 calc R . .
C27 C 0.1955(6) -0.3549(4) 0.5192(4) 0.0513(15) Uani 1 1 d . . .
H27A H 0.2722 -0.3647 0.5675 0.062 Uiso 1 1 calc R . .
H27B H 0.1109 -0.4234 0.4795 0.062 Uiso 1 1 calc R . .
C28 C 0.1423(5) -0.2661(4) 0.5861(4) 0.0448(14) Uani 1 1 d . . .
H28A H 0.2241 -0.1961 0.6208 0.054 Uiso 1 1 calc R . .
H28B H 0.0588 -0.2610 0.5387 0.054 Uiso 1 1 calc R . .
C29 C 0.0941(6) -0.2903(4) 0.6679(4) 0.0454(13) Uani 1 1 d . . .
H29A H 0.1786 -0.2945 0.7153 0.054 Uiso 1 1 calc R . .
H29B H 0.0143 -0.3613 0.6326 0.054 Uiso 1 1 calc R . .
C50 C 0.055(3) -0.159(3) 0.374(2) 0.068(8) Uani 0.595(13) 1 d PD A 1
H50A H 0.1344 -0.1547 0.3431 0.085 Uiso 0.595(13) 1 calc PR A 1
H50B H -0.0064 -0.2338 0.3471 0.085 Uiso 0.595(13) 1 calc PR A 1
H50C H 0.0991 -0.1268 0.4511 0.085 Uiso 0.595(13) 1 calc PR A 1
O50 O -0.0362(9) -0.1003(6) 0.3451(6) 0.057(3) Uani 0.595(13) 1 d PD A 1
C51 C -0.1516(19) -0.0994(12) 0.3896(11) 0.049(4) Uani 0.595(13) 1 d PD A 1
C52 C -0.234(3) -0.058(2) 0.344(2) 0.072(9) Uani 0.595(13) 1 d PD A 1
H52 H -0.2092 -0.0331 0.2955 0.086 Uiso 0.595(13) 1 calc PR A 1
C53 C -0.359(2) -0.0517(17) 0.371(2) 0.073(8) Uani 0.595(13) 1 d PD A 1
H53 H -0.4228 -0.0232 0.3396 0.087 Uiso 0.595(13) 1 calc PR A 1
C54 C -0.395(2) -0.089(2) 0.446(2) 0.076(7) Uani 0.595(13) 1 d PD A 1
H54 H -0.4748 -0.0808 0.4707 0.091 Uiso 0.595(13) 1 calc PR A 1
C55 C -0.297(2) -0.1377(15) 0.4797(16) 0.055(5) Uani 0.595(13) 1 d PD A 1
H55 H -0.3214 -0.1684 0.5246 0.066 Uiso 0.595(13) 1 calc PR A 1
C56 C -0.178(2) -0.1453(14) 0.4553(14) 0.058(5) Uani 0.595(13) 1 d PD A 1
H56 H -0.1161 -0.1786 0.4803 0.069 Uiso 0.595(13) 1 calc PR A 1
C50B C 0.035(3) -0.140(3) 0.369(2) 0.054(9) Uani 0.405(13) 1 d PD A 2
H50D H 0.1187 -0.1637 0.3834 0.068 Uiso 0.405(13) 1 calc PR A 2
H50E H 0.0709 -0.0656 0.3811 0.068 Uiso 0.405(13) 1 calc PR A 2
H50F H -0.0298 -0.1853 0.2952 0.068 Uiso 0.405(13) 1 calc PR A 2
O50B O -0.0480(14) -0.1491(9) 0.4377(8) 0.077(5) Uani 0.405(13) 1 d PD A 2
C51B C -0.179(3) -0.124(2) 0.4291(17) 0.052(8) Uani 0.405(13) 1 d PD A 2
C52B C -0.191(3) -0.084(4) 0.360(2) 0.10(2) Uani 0.405(13) 1 d PD A 2
H52B H -0.1285 -0.0851 0.3187 0.122 Uiso 0.405(13) 1 calc PR A 2
C53B C -0.302(4) -0.041(3) 0.352(2) 0.10(3) Uani 0.405(13) 1 d PD A 2
H53B H -0.3058 -0.0014 0.3126 0.119 Uiso 0.405(13) 1 calc PR A 2
C54B C -0.411(3) -0.055(3) 0.403(2) 0.068(9) Uani 0.405(13) 1 d PD A 2
H54B H -0.4948 -0.0334 0.3921 0.081 Uiso 0.405(13) 1 calc PR A 2
C55B C -0.380(4) -0.103(3) 0.472(3) 0.12(3) Uani 0.405(13) 1 d PD A 2
H55B H -0.4485 -0.1129 0.5074 0.144 Uiso 0.405(13) 1 calc PR A 2
C56B C -0.267(5) -0.135(5) 0.490(4) 0.19(3) Uani 0.405(13) 1 d PD A 2
H56B H -0.2475 -0.1623 0.5400 0.232 Uiso 0.405(13) 1 calc PR A 2

loop_
_atom_site_aniso_label
_atom_site_aniso_U_11
_atom_site_aniso_U_22
_atom_site_aniso_U_33
_atom_site_aniso_U_23
_atom_site_aniso_U_13
_atom_site_aniso_U_12
Se1 0.0348(3) 0.0428(3) 0.0492(3) 0.0121(3) 0.0178(3) 0.0088(3)
Se2 0.0414(3) 0.0367(3) 0.0320(3) 0.0119(2) 0.0059(2) 0.0090(3)
Se3 0.0489(3) 0.0584(4) 0.0359(3) 0.0190(3) 0.0181(3) 0.0302(3)
Se4 0.0408(3) 0.0414(3) 0.0320(3) 0.0164(2) 0.0149(2) 0.0101(3)
Se5 0.0347(3) 0.0452(4) 0.0606(4) 0.0320(3) 0.0075(3) 0.0134(3)
Se6 0.0494(3) 0.0456(3) 0.0482(3) 0.0289(3) 0.0191(3) 0.0253(3)
C1 0.039(3) 0.043(3) 0.037(3) 0.022(3) 0.017(3) 0.017(3)
C2 0.038(3) 0.034(3) 0.033(3) 0.015(2) 0.019(3) 0.019(3)
C3 0.043(3) 0.039(3) 0.033(3) 0.020(3) 0.020(3) 0.024(3)
C4 0.039(3) 0.032(3) 0.035(3) 0.014(3) 0.015(2) 0.018(3)
C5 0.041(3) 0.054(4) 0.048(3) 0.024(3) 0.022(3) 0.019(3)
C6 0.051(3) 0.041(3) 0.035(3) 0.017(3) 0.014(3) 0.012(3)
C7 0.039(3) 0.035(3) 0.030(3) 0.007(2) 0.011(2) 0.013(3)
C8 0.043(3) 0.043(3) 0.029(3) 0.017(2) 0.016(2) 0.011(3)
C9 0.053(3) 0.047(4) 0.029(3) 0.012(3) 0.006(3) 0.019(3)
C11 0.032(3) 0.036(3) 0.034(3) 0.015(2) 0.006(2) 0.012(2)
C12 0.029(3) 0.033(3) 0.032(3) 0.016(2) 0.003(2) 0.009(2)
C13 0.031(3) 0.028(3) 0.032(3) 0.014(2) 0.006(2) 0.009(2)
C14 0.029(3) 0.033(3) 0.035(3) 0.018(2) 0.009(2) 0.010(2)
C15 0.034(3) 0.046(3) 0.051(3) 0.020(3) 0.011(3) 0.017(3)
C16 0.040(3) 0.040(3) 0.036(3) 0.019(3) 0.010(2) 0.018(3)
C17 0.041(3) 0.041(3) 0.032(3) 0.020(2) 0.013(2) 0.020(3)
C18 0.034(3) 0.033(3) 0.034(3) 0.016(2) 0.010(2) 0.014(2)
C19 0.049(3) 0.042(3) 0.048(3) 0.031(3) 0.009(3) 0.009(3)
C21 0.034(3) 0.033(3) 0.034(3) 0.013(2) 0.012(2) 0.005(2)
C22 0.031(3) 0.037(3) 0.033(3) 0.016(3) 0.015(2) 0.007(3)
C23 0.034(3) 0.032(3) 0.034(3) 0.017(2) 0.014(2) 0.008(2)
C24 0.034(3) 0.038(3) 0.035(3) 0.019(3) 0.015(2) 0.012(3)
C25 0.048(3) 0.066(4) 0.044(3) 0.023(3) 0.022(3) 0.024(3)
C26 0.056(4) 0.072(4) 0.047(4) 0.026(3) 0.018(3) 0.022(3)
C27 0.052(3) 0.060(4) 0.058(4) 0.034(3) 0.024(3) 0.028(3)
C28 0.037(3) 0.064(4) 0.040(3) 0.026(3) 0.014(3) 0.023(3)
C29 0.053(3) 0.038(3) 0.043(3) 0.015(3) 0.019(3) 0.015(3)
C50 0.080(12) 0.064(12) 0.066(12) 0.030(9) 0.013(9) 0.046(10)
O50 0.072(6) 0.059(5) 0.052(5) 0.035(4) 0.020(4) 0.026(4)
C51 0.079(10) 0.037(7) 0.000(10) -0.001(6) -0.021(8) 0.011(7)
C52 0.08(2) 0.074(12) 0.043(16) 0.030(11) 0.001(14) 0.017(13)
C53 0.038(12) 0.046(11) 0.12(2) 0.047(13) -0.007(10) -0.002(11)
C54 0.053(11) 0.054(14) 0.12(2) 0.030(12) 0.037(11) 0.012(9)
C55 0.124(14) 0.015(8) 0.026(9) 0.009(7) 0.022(9) 0.030(9)
C56 0.091(12) 0.041(8) 0.022(10) 0.024(6) -0.019(8) 0.010(8)
C50B 0.07(2) 0.040(16) 0.018(11) 0.002(11) 0.005(12) -0.004(16)
O50B 0.098(11) 0.064(8) 0.060(8) 0.031(6) 0.016(7) 0.016(7)
C51B 0.124(18) 0.058(15) 0.000(11) 0.024(8) 0.011(11) 0.065(14)
C52B 0.08(3) 0.15(4) 0.000(11) 0.031(19) -0.022(15) -0.05(2)
C53B 0.14(5) 0.038(17) 0.033(14) 0.014(13) -0.02(3) -0.06(2)
C54B 0.06(2) 0.053(17) 0.040(14) 0.001(10) -0.009(12) -0.009(15)
C55B 0.23(6) 0.009(14) 0.07(2) -0.014(17) 0.10(3) -0.02(2)
C56B 0.28(7) 0.15(4) 0.08(4) 0.02(3) 0.11(5) -0.02(4)

loop_
_geom_bond_atom_site_label_1
_geom_bond_atom_site_label_2
_geom_bond_distance
_geom_bond_site_symmetry_2
_geom_bond_publ_flag
Se1 C1 1.829(5) . ?
Se1 C29 1.971(5) . ?
Se2 C4 1.826(5) . ?
Se2 C5 1.965(5) . ?
Se3 C11 1.826(5) . ?
Se3 C9 1.963(5) . ?
Se4 C14 1.834(5) . ?
Se4 C15 1.955(5) . ?
Se5 C21 1.824(5) . ?
Se5 C19 1.959(5) . ?
Se6 C24 1.830(5) . ?
Se6 C25 1.953(5) . ?
C1 C2 1.199(6) . ?
C2 C3 1.385(7) . ?
C3 C4 1.193(6) . ?
C5 C6 1.509(7) . ?
C6 C7 1.525(6) . ?
C7 C8 1.550(6) . ?
C8 C9 1.501(6) . ?
C11 C12 1.195(6) . ?
C12 C13 1.382(6) . ?
C13 C14 1.193(6) . ?
C15 C16 1.508(6) . ?
C16 C17 1.519(6) . ?
C17 C18 1.538(6) . ?
C18 C19 1.497(6) . ?
C21 C22 1.207(6) . ?
C22 C23 1.370(7) . ?
C23 C24 1.197(6) . ?
C25 C26 1.517(7) . ?
C26 C27 1.478(7) . ?
C27 C28 1.570(7) . ?
C28 C29 1.492(6) . ?
C50 O50 1.47(2) . ?
O50 C51 1.425(19) . ?
C51 C52 1.33(2) . ?
C51 C56 1.38(2) . ?
C52 C53 1.38(3) . ?
C53 C54 1.45(3) . ?
C54 C55 1.43(3) . ?
C55 C56 1.32(3) . ?
C50B O50B 1.44(2) . ?
O50B C51B 1.42(2) . ?
C51B C52B 1.33(2) . ?
C51B C56B 1.39(3) . ?
C52B C53B 1.38(4) . ?
C53B C54B 1.45(3) . ?
C54B C55B 1.43(4) . ?
C55B C56B 1.32(4) . ?
